data_2214622
loop_
_publ_author_name
'Jian-Guo Chang'
'Lin-Lin Qiu'
'Dong-Feng Zhao'
'Guo-Fang He'

_publ_section_title
;
 (2-Hydroxy-5-methylphenyl)(phenyl)methanone
;
_journal_coeditor_code DN2217
_journal_issue 8
_journal_name_full 'Acta Crystallographica Section E'
_journal_page_first o3517
_journal_page_last o3517
_journal_paper_doi 10.1107/S1600536807034095
_journal_volume 63
_journal_year 2007
_chemical_formula_iupac 'C14 H12 O2'
_chemical_formula_moiety 'C14 H12 O2'
_chemical_formula_sum 'C14 H12 O2'
_chemical_formula_weight 212.24
_chemical_name_systematic
;
(2-hydroxy-5-methylphenyl)(phenyl)methanone
;
_space_group_IT_number 14
_symmetry_cell_setting monoclinic
_symmetry_space_group_name_Hall '-P 2ybc'
_symmetry_space_group_name_H-M 'P 1 21/c 1'
_atom_sites_solution_hydrogens geom
_atom_sites_solution_primary direct
_atom_sites_solution_secondary difmap
_cell_angle_alpha 90.00
_cell_angle_beta 105.745(2)
_cell_angle_gamma 90.00
_cell_formula_units_Z 4
_cell_length_a 15.9176(7)
_cell_length_b 5.8509(2)
_cell_length_c 12.1429(5)
_cell_measurement_reflns_used 2709
_cell_measurement_temperature 273(2)
_cell_measurement_theta_max 24.23
_cell_measurement_theta_min 2.66
_cell_volume 1088.46(8)
_computing_cell_refinement 'SAINT (Bruker, 2005)'
_computing_data_collection 'APEX2 (Bruker, 2005)'
_computing_data_reduction SAINT
_computing_molecular_graphics 'SHELXTL (Sheldrick, 1997b)'
_computing_publication_material SHELXTL
_computing_structure_refinement 'SHELXL97 (Sheldrick, 1997a)'
_computing_structure_solution 'SHELXS97 (Sheldrick, 1997a)'
_diffrn_ambient_temperature 273(2)
_diffrn_measured_fraction_theta_full 1.000
_diffrn_measured_fraction_theta_max 1.000
_diffrn_measurement_device_type 'Bruker APEXII CCD area-detector'
_diffrn_measurement_method '\f and \w'
_diffrn_radiation_monochromator graphite
_diffrn_radiation_source 'fine-focus sealed tube'
_diffrn_radiation_type MoK\a
_diffrn_radiation_wavelength 0.71073
_diffrn_reflns_av_R_equivalents 0.0304
_diffrn_reflns_av_sigmaI/netI 0.0188
_diffrn_reflns_limit_h_max 18
_diffrn_reflns_limit_h_min -18
_diffrn_reflns_limit_k_max 6
_diffrn_reflns_limit_k_min -6
_diffrn_reflns_limit_l_max 14
_diffrn_reflns_limit_l_min -13
_diffrn_reflns_number 11748
_diffrn_reflns_theta_full 25.24
_diffrn_reflns_theta_max 24.98
_diffrn_reflns_theta_min 1.33
_exptl_absorpt_coefficient_mu 0.086
_exptl_absorpt_correction_T_max 0.9898
_exptl_absorpt_correction_T_min 0.9706
_exptl_absorpt_correction_type multi-scan
_exptl_absorpt_process_details '(SADABS; Sheldrick, 2003)'
_exptl_crystal_colour colourless
_exptl_crystal_density_diffrn 1.295
_exptl_crystal_density_method 'not measured'
_exptl_crystal_description plate
_exptl_crystal_F_000 448
_exptl_crystal_size_max 0.35
_exptl_crystal_size_mid 0.23
_exptl_crystal_size_min 0.18
_refine_diff_density_max 0.169
_refine_diff_density_min -0.122
_refine_ls_extinction_coef 0.028(5)
_refine_ls_extinction_expression Fc^*^=kFc[1+0.001xFc^2^\l^3^/sin(2\q)]^-1/4^
_refine_ls_extinction_method 'SHELXL97 (Sheldrick, 1997a)'
_refine_ls_goodness_of_fit_ref 0.999
_refine_ls_hydrogen_treatment constr
_refine_ls_matrix_type full
_refine_ls_number_parameters 148
_refine_ls_number_reflns 1913
_refine_ls_number_restraints 0
_refine_ls_restrained_S_all 0.999
_refine_ls_R_factor_all 0.0507
_refine_ls_R_factor_gt 0.0368
_refine_ls_shift/su_max 0.000
_refine_ls_shift/su_mean 0.000
_refine_ls_structure_factor_coef Fsqd
_refine_ls_weighting_details 'calc w = 1/[\s^2^(Fo^2^)+(0.1P)^2^+0.13P] where P=(Fo^2^+2Fc^2^)/3'
_refine_ls_weighting_scheme calc
_refine_ls_wR_factor_gt 0.1225
_refine_ls_wR_factor_ref 0.1489
_reflns_number_gt 1512
_reflns_number_total 1913
_reflns_threshold_expression I>2\s(I)
_cod_data_source_file dn2217.cif
_cod_data_source_block I
_cod_original_sg_symbol_H-M P21/c
_cod_database_code 2214622
_cod_database_fobs_code 2214622

loop_
_symmetry_equiv_pos_as_xyz
'x, y, z'
'-x, y+1/2, -z+1/2'
'-x, -y, -z'
'x, -y-1/2, z-1/2'

loop_
_atom_site_type_symbol
_atom_site_label
_atom_site_fract_x
_atom_site_fract_y
_atom_site_fract_z
_atom_site_U_iso_or_equiv
_atom_site_adp_type
_atom_site_calc_flag
_atom_site_refinement_flags
_atom_site_occupancy
O O1 0.71300(9) 0.5107(2) -0.19822(10) 0.0694(5) Uani d . 1
H H1 0.7462 0.5893 -0.1494 0.104 Uiso calc R 1
O O2 0.80872(9) 0.6108(2) 0.00287(11) 0.0677(4) Uani d . 1
C C1 0.68806(10) 0.3263(3) -0.14813(14) 0.0523(5) Uani d . 1
C C2 0.62578(11) 0.1827(4) -0.21475(15) 0.0643(6) Uani d . 1
H H2 0.6047 0.2102 -0.2928 0.077 Uiso calc R 1
C C3 0.59494(11) 0.0008(4) -0.16702(17) 0.0658(6) Uani d . 1
H H3 0.5532 -0.0938 -0.2137 0.079 Uiso calc R 1
C C4 0.62445(10) -0.0476(3) -0.04969(15) 0.0536(5) Uani d . 1
C C5 0.68934(9) 0.0906(3) 0.01512(14) 0.0467(4) Uani d . 1
H H5 0.7114 0.0591 0.0927 0.056 Uiso calc R 1
C C6 0.72332(9) 0.2763(3) -0.03130(13) 0.0445(4) Uani d . 1
C C7 0.58701(12) -0.2407(3) 0.00307(18) 0.0705(6) Uani d . 1
H H7A 0.6231 -0.2681 0.0792 0.106 Uiso calc R 1
H H7B 0.5848 -0.3761 -0.0423 0.106 Uiso calc R 1
H H7C 0.5291 -0.2016 0.0061 0.106 Uiso calc R 1
C C8 0.79057(10) 0.4252(3) 0.03944(14) 0.0470(4) Uani d . 1
C C9 0.83898(9) 0.3586(3) 0.15822(13) 0.0426(4) Uani d . 1
C C10 0.88182(10) 0.1502(3) 0.18194(14) 0.0491(4) Uani d . 1
H H10 0.8770 0.0428 0.1241 0.059 Uiso calc R 1
C C11 0.93172(10) 0.1030(3) 0.29179(15) 0.0559(5) Uani d . 1
H H11 0.9622 -0.0342 0.3074 0.067 Uiso calc R 1
C C12 0.93630(11) 0.2590(3) 0.37798(15) 0.0606(5) Uani d . 1
H H12 0.9692 0.2256 0.4520 0.073 Uiso calc R 1
C C13 0.89262(12) 0.4636(3) 0.35563(15) 0.0602(5) Uani d . 1
H H13 0.8950 0.5670 0.4146 0.072 Uiso calc R 1
C C14 0.84537(10) 0.5149(3) 0.24589(14) 0.0514(5) Uani d . 1
H H14 0.8175 0.6556 0.2303 0.062 Uiso calc R 1

loop_
_atom_site_aniso_label
_atom_site_aniso_U_11
_atom_site_aniso_U_22
_atom_site_aniso_U_33
_atom_site_aniso_U_12
_atom_site_aniso_U_13
_atom_site_aniso_U_23
O1 0.0801(10) 0.0787(10) 0.0484(8) 0.0025(7) 0.0159(7) 0.0140(7)
O2 0.0851(9) 0.0528(8) 0.0613(9) -0.0093(6) 0.0130(7) 0.0095(6)
C1 0.0494(9) 0.0640(11) 0.0445(10) 0.0117(8) 0.0145(7) 0.0014(8)
C2 0.0523(10) 0.0922(15) 0.0435(10) 0.0054(10) 0.0049(8) -0.0046(10)
C3 0.0473(10) 0.0842(14) 0.0597(12) -0.0042(9) 0.0040(8) -0.0197(10)
C4 0.0413(8) 0.0578(11) 0.0603(11) 0.0026(7) 0.0116(8) -0.0086(8)
C5 0.0436(8) 0.0504(9) 0.0446(9) 0.0073(7) 0.0093(7) -0.0023(7)
C6 0.0445(8) 0.0493(9) 0.0393(9) 0.0080(7) 0.0107(7) -0.0021(7)
C7 0.0557(10) 0.0633(12) 0.0907(15) -0.0065(9) 0.0167(10) -0.0058(11)
C8 0.0510(9) 0.0431(9) 0.0477(10) 0.0032(7) 0.0148(7) 0.0006(7)
C9 0.0405(8) 0.0420(9) 0.0447(9) -0.0042(6) 0.0108(6) -0.0030(7)
C10 0.0493(9) 0.0457(9) 0.0515(10) -0.0018(7) 0.0127(7) -0.0053(7)
C11 0.0481(9) 0.0537(10) 0.0611(11) -0.0014(7) 0.0066(8) 0.0059(9)
C12 0.0559(10) 0.0701(13) 0.0480(10) -0.0139(9) 0.0006(8) 0.0047(9)
C13 0.0688(11) 0.0623(12) 0.0483(11) -0.0145(9) 0.0139(9) -0.0133(9)
C14 0.0556(10) 0.0446(9) 0.0541(11) -0.0038(7) 0.0150(8) -0.0071(8)

loop_
_atom_type_symbol
_atom_type_description
_atom_type_scat_dispersion_real
_atom_type_scat_dispersion_imag
_atom_type_scat_source
C C 0.0033 0.0016 'International Tables Vol C Tables 4.2.6.8 and 6.1.1.4'
H H 0.0000 0.0000 'International Tables Vol C Tables 4.2.6.8 and 6.1.1.4'
O O 0.0106 0.0060 'International Tables Vol C Tables 4.2.6.8 and 6.1.1.4'

loop_
_geom_angle_atom_site_label_1
_geom_angle_atom_site_label_2
_geom_angle_atom_site_label_3
_geom_angle
C1 O1 H1 109.5
O1 C1 C2 118.30(16)
O1 C1 C6 122.32(15)
C2 C1 C6 119.37(17)
C3 C2 C1 120.60(17)
C3 C2 H2 119.7
C1 C2 H2 119.7
C2 C3 C4 121.92(17)
C2 C3 H3 119.0
C4 C3 H3 119.0
C5 C4 C3 117.01(17)
C5 C4 C7 121.41(17)
C3 C4 C7 121.57(17)
C4 C5 C6 122.52(16)
C4 C5 H5 118.7
C6 C5 H5 118.7
C5 C6 C1 118.40(15)
C5 C6 C8 121.80(14)
C1 C6 C8 119.72(15)
C4 C7 H7A 109.5
C4 C7 H7B 109.5
H7A C7 H7B 109.5
C4 C7 H7C 109.5
H7A C7 H7C 109.5
H7B C7 H7C 109.5
O2 C8 C6 121.11(15)
O2 C8 C9 117.85(14)
C6 C8 C9 121.04(14)
C14 C9 C10 119.37(15)
C14 C9 C8 118.79(14)
C10 C9 C8 121.74(14)
C11 C10 C9 119.80(16)
C11 C10 H10 120.1
C9 C10 H10 120.1
C12 C11 C10 119.95(17)
C12 C11 H11 120.0
C10 C11 H11 120.0
C13 C12 C11 120.56(17)
C13 C12 H12 119.7
C11 C12 H12 119.7
C14 C13 C12 119.76(17)
C14 C13 H13 120.1
C12 C13 H13 120.1
C13 C14 C9 120.51(16)
C13 C14 H14 119.7
C9 C14 H14 119.7

loop_
_geom_bond_atom_site_label_1
_geom_bond_atom_site_label_2
_geom_bond_distance
O1 C1 1.350(2)
O1 H1 0.8200
O2 C8 1.237(2)
C1 C2 1.381(2)
C1 C6 1.407(2)
C2 C3 1.366(3)
C2 H2 0.9300
C3 C4 1.403(3)
C3 H3 0.9300
C4 C5 1.378(2)
C4 C7 1.500(2)
C5 C6 1.399(2)
C5 H5 0.9300
C6 C8 1.464(2)
C7 H7A 0.9600
C7 H7B 0.9600
C7 H7C 0.9600
C8 C9 1.491(2)
C9 C14 1.386(2)
C9 C10 1.388(2)
C10 C11 1.383(2)
C10 H10 0.9300
C11 C12 1.376(3)
C11 H11 0.9300
C12 C13 1.374(3)
C12 H12 0.9300
C13 C14 1.374(2)
C13 H13 0.9300
C14 H14 0.9300

loop_
_geom_hbond_atom_site_label_D
_geom_hbond_atom_site_label_H
_geom_hbond_atom_site_label_A
_geom_hbond_site_symmetry_A
_geom_hbond_distance_DH
_geom_hbond_distance_HA
_geom_hbond_distance_DA
_geom_hbond_angle_DHA
_geom_hbond_publ_flag
O1 H1 O2 . 0.820 1.851 2.5710(10) 145.75 y
C13 H13 O2 4_576 0.93 2.72 3.532(2) 146.6 y
C5 H5 O1 4_566 0.93 2.56 3.449(2) 159.0 y

loop_
_geom_torsion_atom_site_label_1
_geom_torsion_atom_site_label_2
_geom_torsion_atom_site_label_3
_geom_torsion_atom_site_label_4
_geom_torsion
O1 C1 C2 C3 -176.52(16)
C6 C1 C2 C3 3.6(3)
C1 C2 C3 C4 0.2(3)
C2 C3 C4 C5 -3.0(3)
C2 C3 C4 C7 176.88(16)
C3 C4 C5 C6 2.0(2)
C7 C4 C5 C6 -177.84(15)
C4 C5 C6 C1 1.6(2)
C4 C5 C6 C8 178.26(14)
O1 C1 C6 C5 175.68(14)
C2 C1 C6 C5 -4.4(2)
O1 C1 C6 C8 -1.1(2)
C2 C1 C6 C8 178.85(15)
C5 C6 C8 O2 -166.70(15)
C1 C6 C8 O2 9.9(2)
C5 C6 C8 C9 12.9(2)
C1 C6 C8 C9 -170.48(13)
O2 C8 C9 C14 49.4(2)
C6 C8 C9 C14 -130.18(16)
O2 C8 C9 C10 -126.78(17)
C6 C8 C9 C10 53.6(2)
C14 C9 C10 C11 -1.4(2)
C8 C9 C10 C11 174.81(14)
C9 C10 C11 C12 2.3(2)
C10 C11 C12 C13 -0.9(3)
C11 C12 C13 C14 -1.3(3)
C12 C13 C14 C9 2.2(3)
C10 C9 C14 C13 -0.9(2)
C8 C9 C14 C13 -177.17(15)

loop_
_cod_related_entry_id
_cod_related_entry_database
_cod_related_entry_code
1 ChemSpider 66485
